data_4344684
loop_
_publ_author_name
'Rahaman, Sk Atiur'
'Roy, Biswajit'
'Mandal, Soumik'
'Bandyopadhyay, Subhajit'

_publ_section_title
;
 A Kamikaze Approach for Capturing Hg(2+) Ions through the Formation of a
 One-Dimensional Metal-Organometallic Polymer.
;
_journal_issue 3
_journal_name_full 'Inorganic chemistry'
_journal_page_first 1069
_journal_page_last 1075
_journal_paper_doi 10.1021/acs.inorgchem.5b02104
_journal_volume 55
_journal_year 2016
_chemical_formula_moiety 'C19 H19 Hg2 N3 O6 S'
_chemical_formula_sum 'C19 H19 Hg2 N3 O6 S'
_chemical_formula_weight 818.61
_chemical_name_systematic
;
 ? 
;
_space_group_crystal_system triclinic
_space_group_IT_number 2
_space_group_name_Hall '-P 1'
_space_group_name_H-M_alt 'P -1'
_symmetry_space_group_name_Hall '-P 1'
_symmetry_space_group_name_H-M 'P -1'
_atom_sites_solution_hydrogens geom
_atom_sites_solution_primary iterative
_atom_sites_solution_secondary difmap
_audit_creation_date 2015-01-07
_audit_creation_method
;
  Olex2 1.2-ac2
  (compiled 2012.03.27 svn.r2268, GUI svn.r4156)
;
_cell_angle_alpha 89.357(7)
_cell_angle_beta 76.775(7)
_cell_angle_gamma 85.281(7)
_cell_formula_units_Z 2
_cell_length_a 8.5385(7)
_cell_length_b 9.5227(8)
_cell_length_c 14.8960(12)
_cell_measurement_reflns_used 2431
_cell_measurement_temperature 100.01(10)
_cell_measurement_theta_max 27.7410
_cell_measurement_theta_min 2.5320
_cell_volume 1175.03(17)
_computing_cell_refinement
;
CrysAlisPro, Agilent Technologies,
Version 1.171.37.33c (release 11-04-2014 CrysAlis171 .NET)
(compiled Apr 11 2014,15:12:41)
;
_computing_data_collection
;
CrysAlisPro, Agilent Technologies,
Version 1.171.37.33c (release 11-04-2014 CrysAlis171 .NET)
(compiled Apr 11 2014,15:12:41)
;
_computing_data_reduction
;
CrysAlisPro, Agilent Technologies,
Version 1.171.37.33c (release 11-04-2014 CrysAlis171 .NET)
(compiled Apr 11 2014,15:12:41)
;
_computing_molecular_graphics
;
O. V. Dolomanov, L. J. Bourhis, R. J. Gildea, J. A. K. Howard and H. Puschmann,
OLEX2: a complete structure solution, refinement and analysis program.
J. Appl. Cryst. (2009). 42, 339-341.
;
_computing_publication_material
;
O. V. Dolomanov, L. J. Bourhis, R. J. Gildea, J. A. K. Howard and H. Puschmann,
OLEX2: a complete structure solution, refinement and analysis program.
J. Appl. Cryst. (2009). 42, 339-341.
;
_computing_structure_refinement
;
SHELXL, G.M. Sheldrick, Acta Cryst.
(2008). A64, 112-122
;
_computing_structure_solution 'J. Appl. Cryst. (2007) 40, 786-790'
_diffrn_ambient_environment N~2~
_diffrn_ambient_temperature 100.01(10)
_diffrn_detector 'CCD plate'
_diffrn_detector_area_resol_mean 7.9580
_diffrn_detector_type Eos
_diffrn_measured_fraction_theta_full 0.9950
_diffrn_measured_fraction_theta_max 0.9950
_diffrn_measurement_details
;
  1 omega   39.00  109.00   1.0000   25.0000
omega____ theta____ kappa____ phi______ frames
    -       28.1324   77.0000   90.0000 70

  2 omega   35.00  121.00   1.0000   25.0000
omega____ theta____ kappa____ phi______ frames
    -       28.1324  178.0000  150.0000 86

  3 omega   65.00  101.00   1.0000   25.0000
omega____ theta____ kappa____ phi______ frames
    -       28.1324   57.0000 -120.0000 36

  4 omega   37.00  117.00   1.0000   25.0000
omega____ theta____ kappa____ phi______ frames
    -       28.1324  178.0000 -120.0000 80

  5 omega  -15.00   83.00   1.0000   25.0000
omega____ theta____ kappa____ phi______ frames
    -       28.1324   77.0000  -30.0000 98

  6 omega  -53.00   40.00   1.0000   25.0000
omega____ theta____ kappa____ phi______ frames
    -       28.1324  -77.0000 -150.0000 93
;
_diffrn_measurement_device 'four-circle diffractometer'
_diffrn_measurement_device_type 'SuperNova, Dual, Cu at zero, Eos'
_diffrn_measurement_method '\w scans'
_diffrn_orient_matrix_UB_11 0.0145162000
_diffrn_orient_matrix_UB_12 -0.0183426000
_diffrn_orient_matrix_UB_13 -0.0473770000
_diffrn_orient_matrix_UB_21 -0.0556155000
_diffrn_orient_matrix_UB_22 0.0564551000
_diffrn_orient_matrix_UB_23 -0.0067247000
_diffrn_orient_matrix_UB_31 0.0634603000
_diffrn_orient_matrix_UB_32 0.0454152000
_diffrn_orient_matrix_UB_33 -0.0101455000
_diffrn_radiation_monochromator mirror
_diffrn_radiation_probe x-ray
_diffrn_radiation_type 'Mo K\a'
_diffrn_radiation_wavelength 0.71073
_diffrn_reflns_av_R_equivalents 0.0362
_diffrn_reflns_av_unetI/netI 0.0848
_diffrn_reflns_limit_h_max 10
_diffrn_reflns_limit_h_min -11
_diffrn_reflns_limit_k_max 12
_diffrn_reflns_limit_k_min -12
_diffrn_reflns_limit_l_max 19
_diffrn_reflns_limit_l_min -18
_diffrn_reflns_number 7956
_diffrn_reflns_theta_full 25.00
_diffrn_reflns_theta_max 25.00
_diffrn_reflns_theta_min 2.15
_diffrn_source 'SuperNova (Mo) X-ray Source'
_exptl_absorpt_coefficient_mu 13.161
_exptl_absorpt_correction_T_max 1.00000
_exptl_absorpt_correction_T_min 0.29248
_exptl_absorpt_correction_type multi-scan
_exptl_absorpt_process_details
;
CrysAlisPro, Agilent Technologies,
Version 1.171.37.33c (release 11-04-2014 CrysAlis171 .NET)
(compiled Apr 11 2014,15:12:41)
Empirical absorption correction using spherical harmonics,
 implemented in SCALE3 ABSPACK scaling algorithm.
;
_exptl_crystal_colour colourless
_exptl_crystal_density_diffrn 2.314
_exptl_crystal_density_method 'not measured'
_exptl_crystal_description block
_exptl_crystal_F_000 756
_exptl_crystal_size_max 0.18
_exptl_crystal_size_mid 0.12
_exptl_crystal_size_min 0.04
_refine_diff_density_max 4.555
_refine_diff_density_min -3.464
_refine_diff_density_rms 0.360
_refine_ls_extinction_method none
_refine_ls_goodness_of_fit_ref 1.093
_refine_ls_hydrogen_treatment constr
_refine_ls_matrix_type full
_refine_ls_number_parameters 121
_refine_ls_number_reflns 4129
_refine_ls_number_restraints 3
_refine_ls_restrained_S_all 1.093
_refine_ls_R_factor_all 0.1056
_refine_ls_R_factor_gt 0.0773
_refine_ls_shift/su_max 0.001
_refine_ls_shift/su_mean 0.000
_refine_ls_structure_factor_coef Fsqd
_refine_ls_weighting_details 'calc w=1/[\s^2^(Fo^2^)+(0.0836P)^2^+43.2731P] where P=(Fo^2^+2Fc^2^)/3'
_refine_ls_weighting_scheme calc
_refine_ls_wR_factor_gt 0.1886
_refine_ls_wR_factor_ref 0.2015
_reflns_number_gt 2891
_reflns_number_total 4129
_reflns_threshold_expression >2sigma(I)
_cod_data_source_file ic5b02104_si_002.cif
_cod_data_source_block 1a
_cod_database_code 4344684
_chemical_oxdiff_formula C19H19Hg2N3O6S1
_reflns_odcompleteness_completeness 99.50
_reflns_odcompleteness_iscentric 1
_reflns_odcompleteness_theta 26.32

loop_
_space_group_symop_id
_space_group_symop_operation_xyz
1 'x, y, z'
2 '-x, -y, -z'

loop_
_atom_site_label
_atom_site_type_symbol
_atom_site_fract_x
_atom_site_fract_y
_atom_site_fract_z
_atom_site_U_iso_or_equiv
_atom_site_adp_type
_atom_site_occupancy
_atom_site_symmetry_multiplicity
_atom_site_calc_flag
_atom_site_refinement_flags
Hg2 Hg 0.67462(12) 0.32336(7) 0.72392(6) 0.0399(3) Uani 1 1 d .
Hg1 Hg 0.57166(11) 0.95960(7) 0.63629(6) 0.0359(3) Uani 1 1 d .
S1 S 0.4519(8) 0.8193(6) 0.5423(5) 0.0496(9) Uani 1 1 d .
C7 C 0.653(3) 0.464(2) 0.6236(18) 0.0496(9) Uani 1 1 d .
O1 O 0.715(2) 0.1955(15) 0.8295(11) 0.0496(9) Uani 1 1 d D
O3 O 0.778(2) 0.0874(15) 0.6299(11) 0.0496(9) Uani 1 1 d .
O5 O 0.449(2) 0.1556(15) 0.7225(12) 0.0496(9) Uani 1 1 d .
N1 N 0.673(2) 0.5911(15) 0.4966(12) 0.036(2) Uani 1 1 d .
N2 N 0.540(2) 0.5865(15) 0.6369(12) 0.036(2) Uani 1 1 d .
C1 C 0.559(3) 0.666(2) 0.5595(17) 0.0496(9) Uani 1 1 d .
C2 C 0.738(3) 0.629(2) 0.4041(17) 0.0496(9) Uani 1 1 d .
H2 H 0.6950 0.7087 0.3788 0.060 Uiso 1 1 calc R
C6 C 0.733(3) 0.469(2) 0.5357(18) 0.0496(9) Uani 1 1 d .
C9 C 0.510(3) 0.688(2) 0.7924(18) 0.0496(9) Uani 1 1 d .
C8 C 0.428(3) 0.627(2) 0.7245(17) 0.0496(9) Uani 1 1 d .
H8A H 0.3756 0.5455 0.7513 0.060 Uiso 1 1 calc R
H8B H 0.3457 0.6966 0.7126 0.060 Uiso 1 1 calc R
C3 C 0.858(3) 0.548(2) 0.3545(18) 0.0496(9) Uani 1 1 d .
H3 H 0.9052 0.5757 0.2949 0.060 Uiso 1 1 calc R
C4 C 0.921(3) 0.419(2) 0.3902(17) 0.0496(9) Uani 1 1 d .
H4 H 1.0022 0.3605 0.3530 0.060 Uiso 1 1 calc R
C5 C 0.860(3) 0.384(2) 0.4771(17) 0.0496(9) Uani 1 1 d .
H5 H 0.9009 0.3016 0.5004 0.060 Uiso 1 1 calc R
N3 N 0.580(2) 0.8085(16) 0.7704(12) 0.036(2) Uani 1 1 d .
C17 C 0.902(3) 0.001(2) 0.6216(17) 0.0496(9) Uani 1 1 d .
C16 C 1.056(3) 0.058(2) 0.6262(17) 0.0496(9) Uani 1 1 d .
H16A H 1.1299 -0.0172 0.6391 0.074 Uiso 1 1 calc R
H16B H 1.0368 0.1279 0.6742 0.074 Uiso 1 1 calc R
H16C H 1.1021 0.0997 0.5682 0.074 Uiso 1 1 calc R
C15 C 0.795(3) 0.246(2) 0.8770(17) 0.0496(9) Uani 1 1 d D
C13 C 0.651(3) 0.858(2) 0.8313(17) 0.0496(9) Uani 1 1 d .
H13 H 0.7067 0.9377 0.8145 0.060 Uiso 1 1 calc R
O2 O 0.881(2) 0.3434(15) 0.8422(11) 0.0496(9) Uani 1 1 d .
O4 O 0.884(2) -0.1235(15) 0.6167(11) 0.0496(9) Uani 1 1 d .
C14 C 0.823(3) 0.161(2) 0.9579(17) 0.0496(9) Uani 1 1 d .
H14A H 0.7242 0.1606 1.0038 0.074 Uiso 1 1 calc R
H14B H 0.9026 0.2024 0.9835 0.074 Uiso 1 1 calc R
H14C H 0.8616 0.0663 0.9382 0.074 Uiso 1 1 calc R
C10 C 0.511(3) 0.616(2) 0.8723(17) 0.0496(9) Uani 1 1 d .
H10 H 0.4675 0.5289 0.8818 0.060 Uiso 1 1 calc R
C12 C 0.653(3) 0.804(2) 0.9166(17) 0.0496(9) Uani 1 1 d .
H12 H 0.6996 0.8495 0.9577 0.060 Uiso 1 1 calc R
C11 C 0.578(3) 0.673(2) 0.9400(18) 0.0496(9) Uani 1 1 d .
H11 H 0.5746 0.6302 0.9966 0.060 Uiso 1 1 calc R
C19 C 0.358(3) 0.1920(18) 0.7962(16) 0.0496(9) Uani 1 1 d D
C18 C 0.243(3) 0.088(2) 0.8346(17) 0.0496(9) Uani 1 1 d D
H18A H 0.1365 0.1223 0.8289 0.074 Uiso 1 1 calc R
H18B H 0.2424 0.0733 0.8985 0.074 Uiso 1 1 calc R
H18C H 0.2741 0.0005 0.8014 0.074 Uiso 1 1 calc R
O6 O 0.363(2) 0.3062(14) 0.8337(11) 0.0496(9) Uani 1 1 d D

loop_
_atom_site_aniso_label
_atom_site_aniso_U_11
_atom_site_aniso_U_22
_atom_site_aniso_U_33
_atom_site_aniso_U_23
_atom_site_aniso_U_13
_atom_site_aniso_U_12
Hg2 0.0745(7) 0.0161(4) 0.0351(5) 0.0090(3) -0.0250(5) -0.0042(4)
Hg1 0.0603(6) 0.0157(4) 0.0383(5) 0.0026(3) -0.0239(4) -0.0062(3)
S1 0.073(3) 0.0297(17) 0.052(2) 0.0058(15) -0.0281(19) -0.0032(16)
C7 0.073(3) 0.0297(17) 0.052(2) 0.0058(15) -0.0281(19) -0.0032(16)
O1 0.073(3) 0.0297(17) 0.052(2) 0.0058(15) -0.0281(19) -0.0032(16)
O3 0.073(3) 0.0297(17) 0.052(2) 0.0058(15) -0.0281(19) -0.0032(16)
O5 0.073(3) 0.0297(17) 0.052(2) 0.0058(15) -0.0281(19) -0.0032(16)
N1 0.060(7) 0.015(4) 0.035(6) -0.004(4) -0.017(5) -0.001(4)
N2 0.060(7) 0.015(4) 0.035(6) -0.004(4) -0.017(5) -0.001(4)
C1 0.073(3) 0.0297(17) 0.052(2) 0.0058(15) -0.0281(19) -0.0032(16)
C2 0.073(3) 0.0297(17) 0.052(2) 0.0058(15) -0.0281(19) -0.0032(16)
C6 0.073(3) 0.0297(17) 0.052(2) 0.0058(15) -0.0281(19) -0.0032(16)
C9 0.073(3) 0.0297(17) 0.052(2) 0.0058(15) -0.0281(19) -0.0032(16)
C8 0.073(3) 0.0297(17) 0.052(2) 0.0058(15) -0.0281(19) -0.0032(16)
C3 0.073(3) 0.0297(17) 0.052(2) 0.0058(15) -0.0281(19) -0.0032(16)
C4 0.073(3) 0.0297(17) 0.052(2) 0.0058(15) -0.0281(19) -0.0032(16)
C5 0.073(3) 0.0297(17) 0.052(2) 0.0058(15) -0.0281(19) -0.0032(16)
N3 0.060(7) 0.015(4) 0.035(6) -0.004(4) -0.017(5) -0.001(4)
C17 0.073(3) 0.0297(17) 0.052(2) 0.0058(15) -0.0281(19) -0.0032(16)
C16 0.073(3) 0.0297(17) 0.052(2) 0.0058(15) -0.0281(19) -0.0032(16)
C15 0.073(3) 0.0297(17) 0.052(2) 0.0058(15) -0.0281(19) -0.0032(16)
C13 0.073(3) 0.0297(17) 0.052(2) 0.0058(15) -0.0281(19) -0.0032(16)
O2 0.073(3) 0.0297(17) 0.052(2) 0.0058(15) -0.0281(19) -0.0032(16)
O4 0.073(3) 0.0297(17) 0.052(2) 0.0058(15) -0.0281(19) -0.0032(16)
C14 0.073(3) 0.0297(17) 0.052(2) 0.0058(15) -0.0281(19) -0.0032(16)
C10 0.073(3) 0.0297(17) 0.052(2) 0.0058(15) -0.0281(19) -0.0032(16)
C12 0.073(3) 0.0297(17) 0.052(2) 0.0058(15) -0.0281(19) -0.0032(16)
C11 0.073(3) 0.0297(17) 0.052(2) 0.0058(15) -0.0281(19) -0.0032(16)
C19 0.073(3) 0.0297(17) 0.052(2) 0.0058(15) -0.0281(19) -0.0032(16)
C18 0.073(3) 0.0297(17) 0.052(2) 0.0058(15) -0.0281(19) -0.0032(16)
O6 0.073(3) 0.0297(17) 0.052(2) 0.0058(15) -0.0281(19) -0.0032(16)

loop_
_atom_type_symbol
_atom_type_description
_atom_type_scat_dispersion_real
_atom_type_scat_dispersion_imag
_atom_type_scat_source
C C 0.0033 0.0016 'International Tables Vol C Tables 4.2.6.8 and 6.1.1.4'
H H 0.0000 0.0000 'International Tables Vol C Tables 4.2.6.8 and 6.1.1.4'
Hg Hg -2.3894 9.2266 'International Tables Vol C Tables 4.2.6.8 and 6.1.1.4'
N N 0.0061 0.0033 'International Tables Vol C Tables 4.2.6.8 and 6.1.1.4'
S S 0.1246 0.1234 'International Tables Vol C Tables 4.2.6.8 and 6.1.1.4'
O O 0.0106 0.0060 'International Tables Vol C Tables 4.2.6.8 and 6.1.1.4'

loop_
_geom_angle_atom_site_label_1
_geom_angle_atom_site_label_2
_geom_angle_atom_site_label_3
_geom_angle
_geom_angle_site_symmetry_1
_geom_angle_site_symmetry_3
C7 Hg2 O1 173.4(8) . .
C7 Hg2 O3 102.7(8) . .
C7 Hg2 O5 103.7(8) . .
O1 Hg2 O3 80.7(5) . .
O1 Hg2 O5 82.9(5) . .
O5 Hg2 O3 66.1(5) . .
S1 Hg1 N3 103.1(4) . .
O3 Hg1 S1 141.9(5) 1_565 .
O3 Hg1 O5 78.5(6) 1_565 1_565
O3 Hg1 N3 102.6(6) 1_565 .
O5 Hg1 S1 126.3(4) 1_565 .
O5 Hg1 N3 95.0(5) 1_565 .
C1 S1 Hg1 94.8(8) . .
N2 C7 Hg2 124.0(18) . .
C6 C7 Hg2 131.2(19) . .
C6 C7 N2 104.9(19) . .
C15 O1 Hg2 114.0(14) . .
Hg1 O3 Hg2 108.7(7) 1_545 .
C17 O3 Hg2 134.8(15) . .
C17 O3 Hg1 106.3(14) . 1_545
Hg1 O5 Hg2 106.6(7) 1_545 .
C19 O5 Hg2 98.3(12) . .
C19 O5 Hg1 142.9(13) . 1_545
C1 N1 C2 126.9(18) . .
C1 N1 C6 111.2(19) . .
C6 N1 C2 121.7(19) . .
C7 N2 C8 124.7(18) . .
C1 N2 C7 111.3(19) . .
C1 N2 C8 123.8(18) . .
N1 C1 S1 127.5(18) . .
N1 C1 N2 104.2(18) . .
N2 C1 S1 128(2) . .
C3 C2 N1 119(2) . .
C7 C6 N1 108(2) . .
C7 C6 C5 135(2) . .
N1 C6 C5 117(2) . .
N3 C9 C8 118(2) . .
N3 C9 C10 124(2) . .
C10 C9 C8 118(2) . .
N2 C8 C9 113(2) . .
C2 C3 C4 122(2) . .
C5 C4 C3 119(2) . .
C4 C5 C6 122(2) . .
C9 N3 Hg1 128.0(15) . .
C13 N3 Hg1 115.7(14) . .
C13 N3 C9 116.1(19) . .
O3 C17 C16 117.7(19) . .
O4 C17 O3 118(2) . .
O4 C17 C16 124(2) . .
O1 C15 O2 117(2) . .
O1 C15 C14 117(2) . .
O2 C15 C14 123.4(19) . .
N3 C13 C12 127(2) . .
C9 C10 C11 120(2) . .
C13 C12 C11 117(2) . .
C10 C11 C12 116(2) . .
O5 C19 C18 113.6(18) . .
O5 C19 O6 123(2) . .
O6 C19 C18 124(2) . .

loop_
_geom_bond_atom_site_label_1
_geom_bond_atom_site_label_2
_geom_bond_distance
_geom_bond_site_symmetry_2
Hg2 C7 2.02(2) .
Hg2 O1 2.053(15) .
Hg2 O3 2.640(16) .
Hg2 O5 2.609(16) .
Hg1 S1 2.390(6) .
Hg1 O3 2.210(16) 1_565
Hg1 O5 2.313(16) 1_565
Hg1 N3 2.459(17) .
S1 C1 1.70(2) .
C7 N2 1.44(3) .
C7 C6 1.33(3) .
O1 C15 1.215(16) .
O3 Hg1 2.210(16) 1_545
O3 C17 1.27(3) .
O5 Hg1 2.313(16) 1_545
O5 C19 1.23(3) .
N1 C1 1.35(3) .
N1 C2 1.42(3) .
N1 C6 1.40(3) .
N2 C1 1.36(3) .
N2 C8 1.46(3) .
C2 C3 1.31(3) .
C6 C5 1.43(4) .
C9 C8 1.50(3) .
C9 N3 1.34(3) .
C9 C10 1.37(3) .
C3 C4 1.45(3) .
C4 C5 1.33(3) .
N3 C13 1.31(3) .
C17 C16 1.48(3) .
C17 O4 1.21(3) .
C15 O2 1.26(3) .
C15 C14 1.49(3) .
C13 C12 1.37(3) .
C10 C11 1.41(3) .
C12 C11 1.45(3) .
C19 C18 1.472(17) .
C19 O6 1.236(16) .
